data_7101620
loop_
_publ_author_name
'Agostinho, Magno'
'Braunstein, Pierre'

_publ_section_title
;
 Structurally characterized intermediates in the stepwise insertion of
 CO-ethylene or CO-methyl acrylate into the metal-carbon bond of Pd(II)
 complexes stabilized by (phosphinomethyl)oxazoline ligands.
;
_journal_issue 1
_journal_name_full 'Chemical communications (Cambridge, England)'
_journal_page_first 58
_journal_page_last 60
_journal_paper_doi 10.1039/b613865a
_journal_year 2007
_chemical_formula_moiety 'C19 H23 Cl N O P Pd'
_chemical_formula_sum 'C19 H23 Cl N O P Pd'
_chemical_formula_weight 454.20
_chemical_name_systematic
;
?
;
_space_group_IT_number 19
_symmetry_cell_setting orthorhombic
_symmetry_space_group_name_Hall 'P 2ac 2ab'
_symmetry_space_group_name_H-M 'P 21 21 21'
_atom_sites_solution_hydrogens geom
_atom_sites_solution_primary direct
_atom_sites_solution_secondary difmap
_audit_creation_date 22-1-05
_audit_creation_method SHELXL-97
_cell_angle_alpha 90.00
_cell_angle_beta 90.00
_cell_angle_gamma 90.00
_cell_formula_units_Z 4
_cell_length_a 7.7310(10)
_cell_length_b 11.711(2)
_cell_length_c 21.589(4)
_cell_measurement_reflns_used 10443
_cell_measurement_temperature 173(2)
_cell_measurement_theta_max 30.034
_cell_measurement_theta_min 0.998
_cell_volume 1954.6(6)
_computing_cell_refinement 'Denzo (Nonius B.V., 1998)'
_computing_data_collection 'Collect (Nonius B.V., 1998)'
_computing_data_reduction 'Denzo (Nonius B.V., 1998)'
_computing_molecular_graphics 'PLATON 98 (Spek, 1998)'
_computing_publication_material 'SHELXL-97 (Sheldrick, 1997)'
_computing_structure_refinement 'SHELXL-97 (Sheldrick, 1997)'
_computing_structure_solution 'SHELXS-97 (Sheldrick, 1997)'
_diffrn_ambient_temperature 173(2)
_diffrn_measured_fraction_theta_full 0.999
_diffrn_measured_fraction_theta_max 0.999
_diffrn_measurement_device_type KappaCCD
_diffrn_measurement_method '\p scans'
_diffrn_radiation_monochromator graphite
_diffrn_radiation_source 'fine-focus sealed tube'
_diffrn_radiation_type MoK\a
_diffrn_radiation_wavelength 0.71073
_diffrn_reflns_av_R_equivalents 0.0000
_diffrn_reflns_av_sigmaI/netI 0.0567
_diffrn_reflns_limit_h_max 10
_diffrn_reflns_limit_h_min -10
_diffrn_reflns_limit_k_max 16
_diffrn_reflns_limit_k_min -16
_diffrn_reflns_limit_l_max 30
_diffrn_reflns_limit_l_min -30
_diffrn_reflns_number 5650
_diffrn_reflns_theta_full 30.04
_diffrn_reflns_theta_max 30.04
_diffrn_reflns_theta_min 1.89
_exptl_absorpt_coefficient_mu 1.173
_exptl_absorpt_correction_type none
_exptl_crystal_colour yellow
_exptl_crystal_density_diffrn 1.543
_exptl_crystal_density_method 'not measured'
_exptl_crystal_description prism
_exptl_crystal_F_000 920
_exptl_crystal_size_max 0.10
_exptl_crystal_size_mid 0.10
_exptl_crystal_size_min 0.10
_refine_diff_density_max 0.954
_refine_diff_density_min -1.864
_refine_diff_density_rms 0.298
_refine_ls_abs_structure_details 'Flack H D (1983), Acta Cryst. A39, 876-881'
_refine_ls_abs_structure_Flack -0.04(4)
_refine_ls_extinction_method none
_refine_ls_goodness_of_fit_ref 0.863
_refine_ls_hydrogen_treatment constr
_refine_ls_matrix_type full
_refine_ls_number_parameters 217
_refine_ls_number_reflns 5650
_refine_ls_number_restraints 0
_refine_ls_restrained_S_all 0.863
_refine_ls_R_factor_all 0.0635
_refine_ls_R_factor_gt 0.0397
_refine_ls_shift/su_max 0.001
_refine_ls_shift/su_mean 0.000
_refine_ls_structure_factor_coef Fsqd
_refine_ls_weighting_details 'calc w=1/[\s^2^(Fo^2^)+(0.1000P)^2^+0.0000P] where P=(Fo^2^+2Fc^2^)/3'
_refine_ls_weighting_scheme calc
_refine_ls_wR_factor_gt 0.1030
_refine_ls_wR_factor_ref 0.1272
_reflns_number_gt 4464
_reflns_number_total 5650
_reflns_threshold_expression >2sigma(I)
_cod_data_source_file b613865a.txt
_cod_data_source_block 2b
_cod_original_sg_symbol_Hall 'P 2ac 2bc'
_cod_database_code 7101620

loop_
_symmetry_equiv_pos_as_xyz
'x, y, z'
'-x+1/2, -y, z+1/2'
'x+1/2, -y+1/2, -z'
'-x, y+1/2, -z+1/2'

loop_
_atom_site_label
_atom_site_type_symbol
_atom_site_fract_x
_atom_site_fract_y
_atom_site_fract_z
_atom_site_U_iso_or_equiv
_atom_site_adp_type
_atom_site_occupancy
_atom_site_symmetry_multiplicity
_atom_site_calc_flag
Pd1 Pd 0.99849(4) 0.51105(2) 0.735163(11) 0.02640(10) Uani 1 1 d
Cl1 Cl 1.08628(15) 0.46234(10) 0.83737(4) 0.0381(2) Uani 1 1 d
P1 P 0.91681(13) 0.55340(9) 0.64089(4) 0.0254(2) Uani 1 1 d
O1 O 0.5224(4) 0.6894(3) 0.72478(13) 0.0375(7) Uani 1 1 d
N1 N 0.7581(4) 0.5966(3) 0.75867(15) 0.0277(7) Uani 1 1 d
C18 C 0.7173(7) 0.6334(6) 0.8706(2) 0.0610(17) Uani 1 1 d
H18A H 0.8197 0.5877 0.8807 0.091 Uiso 1 1 calc
H18B H 0.6337 0.6285 0.9046 0.091 Uiso 1 1 calc
H18C H 0.7515 0.7132 0.8645 0.091 Uiso 1 1 calc
C19 C 0.5856(7) 0.4643(5) 0.8188(3) 0.0594(16) Uani 1 1 d
H19A H 0.5462 0.4340 0.7789 0.089 Uiso 1 1 calc
H19B H 0.4921 0.4579 0.8493 0.089 Uiso 1 1 calc
H19C H 0.6861 0.4206 0.8331 0.089 Uiso 1 1 calc
C1 C 0.6352(5) 0.5880(4) 0.8114(2) 0.0366(10) Uani 1 1 d
C2 C 0.4859(6) 0.6638(4) 0.78947(19) 0.0399(9) Uani 1 1 d
H2A H 0.3741 0.6232 0.7935 0.048 Uiso 1 1 calc
H2B H 0.4806 0.7350 0.8142 0.048 Uiso 1 1 calc
C3 C 0.6828(5) 0.6501(3) 0.71466(18) 0.0267(8) Uani 1 1 d
C4 C 0.7621(5) 0.6701(4) 0.65298(18) 0.0303(9) Uani 1 1 d
H4A H 0.8221 0.7448 0.6521 0.036 Uiso 1 1 calc
H4B H 0.6725 0.6696 0.6202 0.036 Uiso 1 1 calc
C17 C 1.2185(5) 0.4375(5) 0.7005(2) 0.0411(11) Uani 1 1 d
H17A H 1.1938 0.4042 0.6597 0.062 Uiso 1 1 calc
H17B H 1.2580 0.3774 0.7287 0.062 Uiso 1 1 calc
H17C H 1.3089 0.4956 0.6963 0.062 Uiso 1 1 calc
C5 C 0.7982(5) 0.4429(4) 0.60009(17) 0.0295(8) Uani 1 1 d
C6 C 0.8312(6) 0.3290(4) 0.6138(2) 0.0331(9) Uani 1 1 d
H6 H 0.9085 0.3099 0.6464 0.040 Uiso 1 1 calc
C7 C 0.7510(6) 0.2427(4) 0.5797(2) 0.0452(12) Uani 1 1 d
H7 H 0.7763 0.1650 0.5884 0.054 Uiso 1 1 calc
C8 C 0.6344(7) 0.2703(5) 0.5332(2) 0.0463(12) Uani 1 1 d
H8 H 0.5783 0.2116 0.5104 0.056 Uiso 1 1 calc
C9 C 0.6002(6) 0.3835(5) 0.5202(2) 0.0481(12) Uani 1 1 d
H9 H 0.5202 0.4023 0.4884 0.058 Uiso 1 1 calc
C10 C 0.6809(6) 0.4693(4) 0.5528(2) 0.0404(10) Uani 1 1 d
H10 H 0.6569 0.5469 0.5432 0.049 Uiso 1 1 calc
C11 C 1.0748(5) 0.6052(3) 0.58544(17) 0.0276(8) Uani 1 1 d
C16 C 1.0941(5) 0.5573(4) 0.52650(18) 0.0332(9) Uani 1 1 d
H16 H 1.0192 0.4976 0.5135 0.040 Uiso 1 1 calc
C15 C 1.2228(6) 0.5968(5) 0.48694(19) 0.0415(11) Uani 1 1 d
H15 H 1.2370 0.5634 0.4472 0.050 Uiso 1 1 calc
C14 C 1.3295(6) 0.6843(5) 0.5055(2) 0.0403(11) Uani 1 1 d
H14 H 1.4161 0.7119 0.4781 0.048 Uiso 1 1 calc
C13 C 1.3122(6) 0.7330(4) 0.5639(2) 0.0413(11) Uani 1 1 d
H13 H 1.3858 0.7938 0.5762 0.050 Uiso 1 1 calc
C12 C 1.1857(6) 0.6917(4) 0.6044(2) 0.0373(10) Uani 1 1 d
H12 H 1.1756 0.7228 0.6449 0.045 Uiso 1 1 calc

loop_
_atom_site_aniso_label
_atom_site_aniso_U_11
_atom_site_aniso_U_22
_atom_site_aniso_U_33
_atom_site_aniso_U_23
_atom_site_aniso_U_13
_atom_site_aniso_U_12
Pd1 0.02740(16) 0.03013(16) 0.02168(13) 0.00252(9) -0.00133(12) 0.00305(16)
Cl1 0.0437(5) 0.0433(6) 0.0274(4) 0.0064(4) -0.0068(4) 0.0041(5)
P1 0.0281(4) 0.0275(5) 0.0207(4) 0.0011(4) 0.0007(4) 0.0013(4)
O1 0.0324(15) 0.0456(17) 0.0346(14) 0.0061(12) 0.0049(13) 0.0113(14)
N1 0.0298(16) 0.0299(18) 0.0235(15) 0.0020(13) 0.0053(13) 0.0021(14)
C18 0.062(3) 0.090(5) 0.031(2) -0.008(3) 0.000(2) 0.030(3)
C19 0.036(2) 0.058(4) 0.084(4) 0.036(3) 0.010(3) 0.003(3)
C1 0.033(2) 0.047(3) 0.031(2) 0.0089(18) 0.0074(16) 0.0037(19)
C2 0.035(2) 0.051(3) 0.033(2) 0.0076(18) 0.010(2) 0.007(2)
C3 0.0295(19) 0.0232(19) 0.0274(18) -0.0010(15) -0.0002(16) -0.0012(16)
C4 0.034(2) 0.031(2) 0.0264(19) 0.0016(16) 0.0025(16) 0.0042(18)
C17 0.034(2) 0.057(3) 0.033(2) 0.000(2) 0.0011(17) 0.018(2)
C5 0.032(2) 0.031(2) 0.0257(18) 0.0018(16) 0.0045(15) 0.0004(17)
C6 0.036(2) 0.031(2) 0.032(2) 0.0014(18) 0.0077(18) -0.0025(18)
C7 0.052(3) 0.037(3) 0.047(3) -0.003(2) 0.020(2) -0.013(2)
C8 0.048(3) 0.047(3) 0.044(3) -0.011(2) 0.005(2) -0.016(2)
C9 0.043(3) 0.061(3) 0.040(2) -0.011(2) -0.006(2) -0.006(3)
C10 0.047(2) 0.037(3) 0.037(2) -0.003(2) -0.0066(19) 0.003(2)
C11 0.0277(18) 0.027(2) 0.0279(18) 0.0005(15) -0.0004(16) 0.0004(17)
C16 0.038(2) 0.035(2) 0.0268(18) -0.0029(17) 0.0051(17) -0.003(2)
C15 0.050(3) 0.048(3) 0.026(2) -0.0009(19) 0.0133(19) 0.003(2)
C14 0.041(3) 0.043(3) 0.037(2) 0.011(2) 0.010(2) 0.004(2)
C13 0.034(2) 0.046(3) 0.044(3) 0.006(2) 0.001(2) -0.006(2)
C12 0.038(2) 0.045(3) 0.029(2) -0.0005(19) -0.0048(18) -0.005(2)

loop_
_atom_type_symbol
_atom_type_description
_atom_type_scat_dispersion_real
_atom_type_scat_dispersion_imag
_atom_type_scat_source
C C 0.0033 0.0016 'International Tables Vol C Tables 4.2.6.8 and 6.1.1.4'
H H 0.0000 0.0000 'International Tables Vol C Tables 4.2.6.8 and 6.1.1.4'
Cl Cl 0.1484 0.1585 'International Tables Vol C Tables 4.2.6.8 and 6.1.1.4'
N N 0.0061 0.0033 'International Tables Vol C Tables 4.2.6.8 and 6.1.1.4'
O O 0.0106 0.0060 'International Tables Vol C Tables 4.2.6.8 and 6.1.1.4'
Pd Pd -0.9988 1.0072 'International Tables Vol C Tables 4.2.6.8 and 6.1.1.4'
P P 0.1023 0.0942 'International Tables Vol C Tables 4.2.6.8 and 6.1.1.4'

loop_
_geom_angle_atom_site_label_1
_geom_angle_atom_site_label_2
_geom_angle_atom_site_label_3
_geom_angle
_geom_angle_publ_flag
C17 Pd1 N1 171.94(14) y
C17 Pd1 P1 89.70(13) y
N1 Pd1 P1 82.29(9) y
C17 Pd1 Cl1 90.09(13) y
N1 Pd1 Cl1 97.94(9) y
P1 Pd1 Cl1 179.21(4) y
C5 P1 C11 104.99(18) ?
C5 P1 C4 105.73(19) ?
C11 P1 C4 106.45(19) ?
C5 P1 Pd1 115.84(14) ?
C11 P1 Pd1 119.69(14) ?
C4 P1 Pd1 102.98(13) ?
C3 O1 C2 105.4(3) ?
C3 N1 C1 108.1(3) ?
C3 N1 Pd1 116.2(3) ?
C1 N1 Pd1 134.0(3) ?
C1 C18 H18A 109.5 ?
C1 C18 H18B 109.5 ?
H18A C18 H18B 109.5 ?
C1 C18 H18C 109.5 ?
H18A C18 H18C 109.5 ?
H18B C18 H18C 109.5 ?
C1 C19 H19A 109.5 ?
C1 C19 H19B 109.5 ?
H19A C19 H19B 109.5 ?
C1 C19 H19C 109.5 ?
H19A C19 H19C 109.5 ?
H19B C19 H19C 109.5 ?
N1 C1 C19 108.0(4) ?
N1 C1 C18 110.6(4) ?
C19 C1 C18 110.6(5) ?
N1 C1 C2 101.9(3) ?
C19 C1 C2 113.5(4) ?
C18 C1 C2 111.8(4) ?
O1 C2 C1 105.6(3) ?
O1 C2 H2A 110.6 ?
C1 C2 H2A 110.6 ?
O1 C2 H2B 110.6 ?
C1 C2 H2B 110.6 ?
H2A C2 H2B 108.7 ?
N1 C3 O1 117.9(4) ?
N1 C3 C4 123.8(4) ?
O1 C3 C4 118.3(3) ?
C3 C4 P1 106.2(3) ?
C3 C4 H4A 110.5 ?
P1 C4 H4A 110.5 ?
C3 C4 H4B 110.5 ?
P1 C4 H4B 110.5 ?
H4A C4 H4B 108.7 ?
Pd1 C17 H17A 109.5 ?
Pd1 C17 H17B 109.5 ?
H17A C17 H17B 109.5 ?
Pd1 C17 H17C 109.5 ?
H17A C17 H17C 109.5 ?
H17B C17 H17C 109.5 ?
C6 C5 C10 119.1(4) ?
C6 C5 P1 119.2(3) ?
C10 C5 P1 121.6(4) ?
C5 C6 C7 120.1(4) ?
C5 C6 H6 119.9 ?
C7 C6 H6 119.9 ?
C8 C7 C6 120.1(5) ?
C8 C7 H7 120.0 ?
C6 C7 H7 120.0 ?
C9 C8 C7 119.7(5) ?
C9 C8 H8 120.2 ?
C7 C8 H8 120.2 ?
C10 C9 C8 120.7(5) ?
C10 C9 H9 119.7 ?
C8 C9 H9 119.7 ?
C9 C10 C5 120.3(5) ?
C9 C10 H10 119.8 ?
C5 C10 H10 119.8 ?
C12 C11 C16 119.7(4) ?
C12 C11 P1 117.7(3) ?
C16 C11 P1 122.5(3) ?
C15 C16 C11 120.1(4) ?
C15 C16 H16 120.0 ?
C11 C16 H16 120.0 ?
C14 C15 C16 119.9(4) ?
C14 C15 H15 120.1 ?
C16 C15 H15 120.1 ?
C15 C14 C13 120.8(4) ?
C15 C14 H14 119.6 ?
C13 C14 H14 119.6 ?
C14 C13 C12 119.5(5) ?
C14 C13 H13 120.2 ?
C12 C13 H13 120.2 ?
C11 C12 C13 120.0(4) ?
C11 C12 H12 120.0 ?
C13 C12 H12 120.0 ?

loop_
_geom_bond_atom_site_label_1
_geom_bond_atom_site_label_2
_geom_bond_distance
_geom_bond_publ_flag
Pd1 C17 2.049(4) y
Pd1 N1 2.171(3) y
Pd1 P1 2.1879(10) y
Pd1 Cl1 2.3780(10) y
P1 C5 1.814(4) ?
P1 C11 1.815(4) ?
P1 C4 1.835(4) y
O1 C3 1.340(5) ?
O1 C2 1.456(5) ?
N1 C3 1.279(5) y
N1 C1 1.486(5) ?
C18 C1 1.523(7) ?
C18 H18A 0.9800 ?
C18 H18B 0.9800 ?
C18 H18C 0.9800 ?
C19 C1 1.507(7) ?
C19 H19A 0.9800 ?
C19 H19B 0.9800 ?
C19 H19C 0.9800 ?
C1 C2 1.531(6) ?
C2 H2A 0.9900 ?
C2 H2B 0.9900 ?
C3 C4 1.485(5) y
C4 H4A 0.9900 ?
C4 H4B 0.9900 ?
C17 H17A 0.9800 ?
C17 H17B 0.9800 ?
C17 H17C 0.9800 ?
C5 C6 1.390(6) ?
C5 C10 1.399(6) ?
C6 C7 1.395(6) ?
C6 H6 0.9500 ?
C7 C8 1.388(8) ?
C7 H7 0.9500 ?
C8 C9 1.380(8) ?
C8 H8 0.9500 ?
C9 C10 1.377(7) ?
C9 H9 0.9500 ?
C10 H10 0.9500 ?
C11 C12 1.388(6) ?
C11 C16 1.399(5) ?
C16 C15 1.391(6) ?
C16 H16 0.9500 ?
C15 C14 1.375(7) ?
C15 H15 0.9500 ?
C14 C13 1.390(7) ?
C14 H14 0.9500 ?
C13 C12 1.398(7) ?
C13 H13 0.9500 ?
C12 H12 0.9500 ?

loop_
_geom_torsion_atom_site_label_1
_geom_torsion_atom_site_label_2
_geom_torsion_atom_site_label_3
_geom_torsion_atom_site_label_4
_geom_torsion
C17 Pd1 P1 C5 86.5(2)
N1 Pd1 P1 C5 -94.38(17)
Cl1 Pd1 P1 C5 12(3)
C17 Pd1 P1 C11 -40.9(2)
N1 Pd1 P1 C11 138.26(18)
Cl1 Pd1 P1 C11 -115(3)
C17 Pd1 P1 C4 -158.7(2)
N1 Pd1 P1 C4 20.49(17)
Cl1 Pd1 P1 C4 127(3)
C17 Pd1 N1 C3 -4.3(14)
P1 Pd1 N1 C3 -10.3(3)
Cl1 Pd1 N1 C3 170.5(3)
C17 Pd1 N1 C1 159.4(12)
P1 Pd1 N1 C1 153.3(4)
Cl1 Pd1 N1 C1 -25.9(4)
C3 N1 C1 C19 112.0(4)
Pd1 N1 C1 C19 -52.6(5)
C3 N1 C1 C18 -126.8(4)
Pd1 N1 C1 C18 68.7(6)
C3 N1 C1 C2 -7.8(5)
Pd1 N1 C1 C2 -172.3(3)
C3 O1 C2 C1 -8.9(4)
N1 C1 C2 O1 10.0(4)
C19 C1 C2 O1 -105.9(4)
C18 C1 C2 O1 128.1(4)
C1 N1 C3 O1 2.6(5)
Pd1 N1 C3 O1 170.2(3)
C1 N1 C3 C4 -176.8(4)
Pd1 N1 C3 C4 -9.1(5)
C2 O1 C3 N1 4.3(5)
C2 O1 C3 C4 -176.3(4)
N1 C3 C4 P1 26.9(5)
O1 C3 C4 P1 -152.4(3)
C5 P1 C4 C3 92.4(3)
C11 P1 C4 C3 -156.3(3)
Pd1 P1 C4 C3 -29.6(3)
C11 P1 C5 C6 104.5(3)
C4 P1 C5 C6 -143.1(3)
Pd1 P1 C5 C6 -29.8(4)
C11 P1 C5 C10 -72.0(4)
C4 P1 C5 C10 40.3(4)
Pd1 P1 C5 C10 153.6(3)
C10 C5 C6 C7 1.4(6)
P1 C5 C6 C7 -175.2(3)
C5 C6 C7 C8 -1.8(7)
C6 C7 C8 C9 1.0(7)
C7 C8 C9 C10 0.1(8)
C8 C9 C10 C5 -0.4(7)
C6 C5 C10 C9 -0.3(6)
P1 C5 C10 C9 176.2(4)
C5 P1 C11 C12 -179.9(3)
C4 P1 C11 C12 68.3(4)
Pd1 P1 C11 C12 -47.7(4)
C5 P1 C11 C16 -3.5(4)
C4 P1 C11 C16 -115.3(4)
Pd1 P1 C11 C16 128.7(3)
C12 C11 C16 C15 -0.6(7)
P1 C11 C16 C15 -176.9(3)
C11 C16 C15 C14 -1.0(7)
C16 C15 C14 C13 1.0(7)
C15 C14 C13 C12 0.5(7)
C16 C11 C12 C13 2.1(7)
P1 C11 C12 C13 178.6(4)
C14 C13 C12 C11 -2.1(7)
